data_4031984
loop_
_publ_author_name
'Vasilenko, Vladislav'
'Roth, Torsten'
'Blasius, Clemens K.'
'Intorp, Sebastian N.'
'Wadepohl, Hubert'
'Gade, Lutz H.'

_publ_section_title
;
 A modular approach to neutral P,N-ligands: synthesis and coordination
 chemistry.
;
_journal_name_full 'Beilstein journal of organic chemistry'
_journal_page_first 846
_journal_page_last 853
_journal_paper_doi 10.3762/bjoc.12.83
_journal_volume 12
_journal_year 2016
_chemical_formula_moiety 'C33 H40 Ir N P, C F3 O3 S'
_chemical_formula_sum 'C34 H40 F3 Ir N O3 P S'
_chemical_formula_weight 822.90
_space_group_crystal_system monoclinic
_space_group_IT_number 14
_space_group_name_Hall '-P 2yn'
_space_group_name_H-M_alt 'P 1 21/n 1'
_symmetry_cell_setting monoclinic
_symmetry_Int_Tables_number 14
_symmetry_space_group_name_Hall '-P 2yn'
_symmetry_space_group_name_H-M 'P 1 21/n 1'
_atom_sites_solution_hydrogens mixed
_atom_sites_solution_primary iterative
_atom_sites_solution_secondary difmap
_audit_block_code ga_tro126
_audit_creation_date 2016-01-25
_audit_creation_method
;
Olex2 1.2
(compiled 2015.09.30 svn.r3233 for OlexSys, GUI svn.r5103)
;
_audit_update_record '25.01.2016 17:44:55 CET UTC+01:00  encif 1.38'
_cell_angle_alpha 90
_cell_angle_beta 94.921(9)
_cell_angle_gamma 90
_cell_formula_units_Z 4
_cell_length_a 13.001(6)
_cell_length_b 18.967(8)
_cell_length_c 13.378(5)
_cell_measurement_reflns_used 8105
_cell_measurement_temperature 100(2)
_cell_measurement_theta_max 32.46
_cell_measurement_theta_min 2.64
_cell_volume 3287(2)
_computing_cell_refinement
;
SAINT (see _computing_data_reduction). Includes estimated systematic errors
 of the unit cell constants from Monte Carlo simulations.
;
_computing_data_collection 'SMART-5.631 (Bruker AXS, 2003)'
_computing_data_reduction 'SAINT V8.34A (Bruker AXS, 1997-2013),SADABS-2014_4 (Sheldrick and Bruker AXS, 1997-2014)'
_computing_molecular_graphics 'Olex2 (Dolomanov et al., 2009)'
_computing_publication_material 'encif (Wadepohl, 2009-15); encifer 1.5 (CCDC, 2014)'
_computing_structure_refinement 'ShelXL (Sheldrick, 2015)'
_computing_structure_solution 'SUPERFLIP (Palatinus, 2007-2009)'
_diffrn_ambient_environment 'perfluoro polyether oil / N~2~'
_diffrn_ambient_temperature 100(1)
_diffrn_detector 'CCD plate'
_diffrn_detector_area_resol_mean 8.19
_diffrn_detector_type CCD-PXL-KAF2
_diffrn_measured_fraction_theta_full 1.000
_diffrn_measured_fraction_theta_max 0.955
_diffrn_measurement_device 'three-circle diffractometer'
_diffrn_measurement_device_type 'Bruker AXS Smart 1000'
_diffrn_measurement_method '\f- and \w-scans'
_diffrn_measurement_specimen_support 'polyimid foil'
_diffrn_radiation_monochromator graphite
_diffrn_radiation_probe x-ray
_diffrn_radiation_type MoK\a
_diffrn_radiation_wavelength 0.71073
_diffrn_reflns_av_R_equivalents 0.0345
_diffrn_reflns_av_unetI/netI 0.0205
_diffrn_reflns_Laue_measured_fraction_full 1.000
_diffrn_reflns_Laue_measured_fraction_max 0.955
_diffrn_reflns_limit_h_max 18
_diffrn_reflns_limit_h_min -19
_diffrn_reflns_limit_k_max 28
_diffrn_reflns_limit_k_min -28
_diffrn_reflns_limit_l_max 19
_diffrn_reflns_limit_l_min -19
_diffrn_reflns_number 83623
_diffrn_reflns_point_group_measured_fraction_full 1.000
_diffrn_reflns_point_group_measured_fraction_max 0.955
_diffrn_reflns_theta_full 25.242
_diffrn_reflns_theta_max 32.465
_diffrn_reflns_theta_min 2.096
_diffrn_source 'sealed X-Ray tube (Mo)'
_diffrn_source_type 'fine focus tube'
_diffrn_standards_number 0
_exptl_absorpt_coefficient_mu 4.227
_exptl_absorpt_correction_T_max 0.4949
_exptl_absorpt_correction_T_min 0.3820
_exptl_absorpt_correction_type multi-scan
_exptl_absorpt_process_details
;
multi-scan from symmetry-related measurements (Blessing 1995)
SADABS (see _computing_data_reduction)
;
_exptl_crystal_colour red
_exptl_crystal_density_diffrn 1.663
_exptl_crystal_description block
_exptl_crystal_F_000 1640
_exptl_crystal_size_max 0.280
_exptl_crystal_size_mid 0.200
_exptl_crystal_size_min 0.150
_refine_diff_density_max 1.596
_refine_diff_density_min -0.892
_refine_diff_density_rms 0.099
_refine_ls_extinction_method none
_refine_ls_goodness_of_fit_ref 1.047
_refine_ls_hydrogen_treatment mixed
_refine_ls_matrix_type full
_refine_ls_number_parameters 417
_refine_ls_number_reflns 11337
_refine_ls_number_restraints 0
_refine_ls_restrained_S_all 1.047
_refine_ls_R_factor_all 0.0223
_refine_ls_R_factor_gt 0.0181
_refine_ls_shift/su_max 0.004
_refine_ls_shift/su_mean 0.000
_refine_ls_structure_factor_coef Fsqd
_refine_ls_weighting_details 'w=1/[\s^2^(Fo^2^)+(0.0162P)^2^+2.7464P] where P=(Fo^2^+2Fc^2^)/3'
_refine_ls_weighting_scheme calc
_refine_ls_wR_factor_gt 0.0397
_refine_ls_wR_factor_ref 0.0412
_reflns_Friedel_coverage 0.000
_reflns_number_gt 10320
_reflns_number_total 11337
_reflns_threshold_expression 'I > 2\s(I)'
_cod_data_source_file 1860-5397-12-83-S2.cif
_cod_data_source_block ga_tro126
_cod_depositor_comments 'Adding full bibliography for 4031975--4031986.cif.'
_cod_original_sg_symbol_H-M 'P 21/n'
_cod_database_code 4031984
_audit_block_refno 2389
_audit_block_usercomment trvvsi22_1
_shelx_space_group_comment
;
The symmetry employed for this shelxl refinement is uniquely defined
by the following loop, which should always be used as a source of
symmetry information in preference to the above space-group names.
They are only intended as comments.
;
_shelx_estimated_absorpt_t_max 0.570
_shelx_estimated_absorpt_t_min 0.384
_shelxl_version_number 2014/7
_olex2_refinement_description
;
1. Fixed Uiso
 At 1.2 times of:
  All C(H) groups, All C(H,H) groups
 At 1.5 times of:
  All C(H,H,H) groups
2.a Secondary CH2 refined with riding coordinates:
 C28(H28A,H28B), C33(H33A,H33B), C29(H29A,H29B), C32(H32A,H32B)
2.b Aromatic/amide H refined with riding coordinates:
 C21(H21), C7(H7), C23(H23), C15(H15), C25(H25), C24(H24), C16(H16), C9(H9),
 C19(H19), C22(H22), C18(H18), C17(H17)
2.c Idealised Me refined as rotating group:
 C3(H3A,H3B,H3C), C12(H12A,H12B,H12C), C11(H11A,H11B,H11C), C13(H13A,H13B,
 H13C), C4(H4A,H4B,H4C)
;
_olex2_submission_special_instructions 'No special instructions were received'

loop_
_symmetry_equiv_pos_as_xyz
'x, y, z'
'-x+1/2, y+1/2, -z+1/2'
'-x, -y, -z'
'x-1/2, -y-1/2, z-1/2'

loop_
_atom_site_label
_atom_site_type_symbol
_atom_site_fract_x
_atom_site_fract_y
_atom_site_fract_z
_atom_site_U_iso_or_equiv
_atom_site_adp_type
_atom_site_occupancy
_atom_site_site_symmetry_order
_atom_site_calc_flag
_atom_site_refinement_flags_posn
Ir Ir 0.25251(2) 0.48669(2) 0.23867(2) 0.00818(2) Uani 1 1 d .
P P 0.29948(3) 0.60108(2) 0.26308(3) 0.00897(7) Uani 1 1 d .
S S 0.67818(3) 0.37953(2) 0.26804(3) 0.01566(7) Uani 1 1 d .
F2 F 0.65166(11) 0.40022(8) 0.07358(9) 0.0427(4) Uani 1 1 d .
N N 0.21016(9) 0.49833(7) 0.38644(9) 0.0091(2) Uani 1 1 d .
C31 C 0.16959(12) 0.38460(8) 0.20785(12) 0.0128(3) Uani 1 1 d .
H31 H 0.1157(16) 0.3838(11) 0.2512(16) 0.015 Uiso 1 1 d R
F1 F 0.75554(11) 0.47368(7) 0.15241(10) 0.0375(3) Uani 1 1 d .
O3 O 0.65093(12) 0.30681(8) 0.25177(12) 0.0338(3) Uani 1 1 d .
O1 O 0.59385(12) 0.42660(9) 0.27978(13) 0.0375(4) Uani 1 1 d .
O2 O 0.76742(11) 0.39042(9) 0.33776(10) 0.0296(3) Uani 1 1 d .
F3 F 0.80503(12) 0.36850(9) 0.12664(11) 0.0479(4) Uani 1 1 d .
C26 C 0.22498(14) 0.49329(9) 0.07968(12) 0.0153(3) Uani 1 1 d .
H26 H 0.2156(16) 0.5396(12) 0.0616(16) 0.018 Uiso 1 1 d R
C30 C 0.27055(12) 0.37157(8) 0.24779(11) 0.0130(3) Uani 1 1 d .
H30 H 0.2770(16) 0.3607(11) 0.3198(16) 0.016 Uiso 1 1 d R
C27 C 0.32701(13) 0.46970(9) 0.10231(12) 0.0148(3) Uani 1 1 d .
H27 H 0.3800(17) 0.5026(11) 0.0977(17) 0.018 Uiso 1 1 d R
C2 C 0.23377(11) 0.55410(8) 0.43838(11) 0.0101(3) Uani 1 1 d .
H2 H 0.2128(15) 0.5587(10) 0.5057(15) 0.012 Uiso 1 1 d R
C3 C 0.41275(12) 0.58973(9) 0.44876(12) 0.0145(3) Uani 1 1 d .
H3A H 0.4342 0.5457 0.4183 0.022 Uiso 1 1 calc GR
H3B H 0.4118 0.5832 0.5213 0.022 Uiso 1 1 calc GR
H3C H 0.4615 0.6273 0.4356 0.022 Uiso 1 1 calc GR
C1 C 0.30314(11) 0.61023(8) 0.40293(11) 0.0102(2) Uani 1 1 d .
C21 C 0.10002(12) 0.65483(8) 0.24469(12) 0.0147(3) Uani 1 1 d .
H21 H 0.0912 0.6285 0.3037 0.018 Uiso 1 1 calc R
C7 C 0.16250(12) 0.33877(8) 0.53638(11) 0.0132(3) Uani 1 1 d .
H7 H 0.1997 0.3075 0.5817 0.016 Uiso 1 1 calc R
C5 C 0.15554(11) 0.44303(8) 0.43483(11) 0.0096(2) Uani 1 1 d .
C14 C 0.42129(11) 0.63911(8) 0.23362(11) 0.0119(3) Uani 1 1 d .
C28 C 0.36402(13) 0.39404(9) 0.09167(13) 0.0177(3) Uani 1 1 d .
H28A H 0.4359 0.3945 0.0726 0.021 Uiso 1 1 calc R
H28B H 0.3205 0.3705 0.0372 0.021 Uiso 1 1 calc R
C6 C 0.21259(11) 0.39776(8) 0.50136(11) 0.0120(3) Uani 1 1 d .
C12 C 0.01120(13) 0.25599(8) 0.53518(13) 0.0164(3) Uani 1 1 d .
H12A H 0.0363 0.2177 0.4945 0.025 Uiso 1 1 calc GR
H12B H -0.0641 0.2593 0.5234 0.025 Uiso 1 1 calc GR
H12C H 0.0302 0.2463 0.6063 0.025 Uiso 1 1 calc GR
C10 C 0.05016(11) 0.43347(8) 0.40853(11) 0.0103(2) Uani 1 1 d .
C11 C 0.32505(12) 0.41101(9) 0.53202(12) 0.0161(3) Uani 1 1 d .
H11A H 0.3323 0.4547 0.5711 0.024 Uiso 1 1 calc GR
H11B H 0.3627 0.4154 0.4720 0.024 Uiso 1 1 calc GR
H11C H 0.3533 0.3715 0.5729 0.024 Uiso 1 1 calc GR
C23 C 0.02905(14) 0.72797(10) 0.10913(14) 0.0220(3) Uani 1 1 d .
H23 H -0.0277 0.7527 0.0763 0.026 Uiso 1 1 calc R
C15 C 0.43715(12) 0.71220(9) 0.23975(12) 0.0155(3) Uani 1 1 d .
H15 H 0.3809 0.7427 0.2494 0.019 Uiso 1 1 calc R
C33 C 0.13348(14) 0.44865(9) 0.04343(13) 0.0199(3) Uani 1 1 d .
H33A H 0.1350 0.4402 -0.0294 0.024 Uiso 1 1 calc R
H33B H 0.0693 0.4748 0.0537 0.024 Uiso 1 1 calc R
C20 C 0.19706(12) 0.65740(8) 0.20697(11) 0.0114(3) Uani 1 1 d .
C25 C 0.20848(13) 0.69439(9) 0.11843(12) 0.0157(3) Uani 1 1 d .
H25 H 0.2736 0.6958 0.0913 0.019 Uiso 1 1 calc R
C13 C -0.01070(12) 0.48507(8) 0.34141(12) 0.0140(3) Uani 1 1 d .
H13A H -0.0196 0.5291 0.3781 0.021 Uiso 1 1 calc GR
H13B H -0.0786 0.4650 0.3203 0.021 Uiso 1 1 calc GR
H13C H 0.0265 0.4947 0.2822 0.021 Uiso 1 1 calc GR
C29 C 0.35959(12) 0.35166(9) 0.18896(13) 0.0160(3) Uani 1 1 d .
H29A H 0.3544 0.3009 0.1721 0.019 Uiso 1 1 calc R
H29B H 0.4248 0.3589 0.2316 0.019 Uiso 1 1 calc R
C24 C 0.12400(15) 0.72934(9) 0.06987(13) 0.0214(3) Uani 1 1 d .
H24 H 0.1317 0.7543 0.0094 0.026 Uiso 1 1 calc R
C16 C 0.53495(14) 0.74023(9) 0.23170(13) 0.0197(3) Uani 1 1 d .
H16 H 0.5456 0.7897 0.2374 0.024 Uiso 1 1 calc R
C32 C 0.13156(13) 0.37748(9) 0.09781(12) 0.0169(3) Uani 1 1 d .
H32A H 0.0602 0.3588 0.0921 0.020 Uiso 1 1 calc R
H32B H 0.1758 0.3434 0.0653 0.020 Uiso 1 1 calc R
C9 C 0.00368(11) 0.37332(8) 0.44547(11) 0.0117(3) Uani 1 1 d .
H9 H -0.0679 0.3655 0.4284 0.014 Uiso 1 1 calc R
C8 C 0.05922(12) 0.32461(8) 0.50649(11) 0.0121(3) Uani 1 1 d .
C19 C 0.50443(12) 0.59484(9) 0.21875(12) 0.0153(3) Uani 1 1 d .
H19 H 0.4948 0.5452 0.2158 0.018 Uiso 1 1 calc R
C4 C 0.27641(13) 0.68365(8) 0.44088(12) 0.0148(3) Uani 1 1 d .
H4A H 0.3257 0.7181 0.4186 0.022 Uiso 1 1 calc GR
H4B H 0.2800 0.6833 0.5143 0.022 Uiso 1 1 calc GR
H4C H 0.2064 0.6965 0.4139 0.022 Uiso 1 1 calc GR
C22 C 0.01655(13) 0.69045(9) 0.19654(13) 0.0189(3) Uani 1 1 d .
H22 H -0.0488 0.6892 0.2232 0.023 Uiso 1 1 calc R
C18 C 0.60165(13) 0.62369(10) 0.20820(13) 0.0208(3) Uani 1 1 d .
H18 H 0.6577 0.5936 0.1960 0.025 Uiso 1 1 calc R
C17 C 0.61715(13) 0.69595(11) 0.21534(14) 0.0226(4) Uani 1 1 d .
H17 H 0.6838 0.7152 0.2091 0.027 Uiso 1 1 calc R
C34 C 0.72466(14) 0.40660(10) 0.14926(13) 0.0220(3) Uani 1 1 d .

loop_
_atom_site_aniso_label
_atom_site_aniso_U_11
_atom_site_aniso_U_22
_atom_site_aniso_U_33
_atom_site_aniso_U_23
_atom_site_aniso_U_13
_atom_site_aniso_U_12
Ir 0.01047(3) 0.00622(3) 0.00804(3) 0.00015(2) 0.00197(2) 0.00020(2)
P 0.01062(16) 0.00673(15) 0.00979(16) 0.00067(12) 0.00227(12) 0.00040(12)
S 0.01396(16) 0.02064(19) 0.01230(17) 0.00194(14) 0.00066(13) -0.00480(14)
F2 0.0501(8) 0.0586(9) 0.0171(6) 0.0108(6) -0.0113(5) -0.0226(7)
N 0.0085(5) 0.0091(5) 0.0099(5) 0.0020(4) 0.0021(4) -0.0004(4)
C31 0.0163(7) 0.0078(6) 0.0146(7) -0.0010(5) 0.0032(5) -0.0026(5)
F1 0.0530(8) 0.0320(7) 0.0281(6) 0.0072(5) 0.0066(6) -0.0208(6)
O3 0.0440(9) 0.0249(7) 0.0315(8) 0.0057(6) -0.0018(6) -0.0166(6)
O1 0.0283(7) 0.0441(10) 0.0421(9) 0.0047(7) 0.0142(7) 0.0106(7)
O2 0.0236(7) 0.0505(9) 0.0138(6) 0.0048(6) -0.0039(5) -0.0160(6)
F3 0.0530(9) 0.0600(10) 0.0348(8) 0.0009(7) 0.0270(7) 0.0151(7)
C26 0.0245(8) 0.0125(7) 0.0091(6) 0.0011(5) 0.0015(5) 0.0014(6)
C30 0.0197(7) 0.0066(6) 0.0127(7) 0.0005(5) 0.0023(5) 0.0012(5)
C27 0.0208(7) 0.0132(7) 0.0114(7) -0.0016(5) 0.0074(5) -0.0024(6)
C2 0.0102(6) 0.0104(6) 0.0098(6) 0.0010(5) 0.0014(5) 0.0011(5)
C3 0.0115(6) 0.0174(7) 0.0142(7) 0.0015(5) -0.0018(5) -0.0014(5)
C1 0.0106(6) 0.0095(6) 0.0105(6) -0.0006(5) 0.0013(5) -0.0007(5)
C21 0.0147(7) 0.0126(7) 0.0169(7) -0.0008(5) 0.0013(5) 0.0014(5)
C7 0.0150(7) 0.0136(7) 0.0111(6) 0.0032(5) 0.0020(5) 0.0010(5)
C5 0.0108(6) 0.0095(6) 0.0089(6) -0.0001(5) 0.0027(5) -0.0012(5)
C14 0.0129(6) 0.0110(6) 0.0118(6) 0.0017(5) 0.0018(5) -0.0013(5)
C28 0.0204(7) 0.0157(8) 0.0180(8) -0.0048(6) 0.0082(6) 0.0013(6)
C6 0.0126(6) 0.0139(7) 0.0095(6) 0.0008(5) 0.0005(5) -0.0009(5)
C12 0.0171(7) 0.0138(7) 0.0191(7) 0.0040(6) 0.0059(6) -0.0022(6)
C10 0.0105(6) 0.0103(6) 0.0105(6) -0.0003(5) 0.0024(5) 0.0003(5)
C11 0.0132(7) 0.0182(8) 0.0163(7) 0.0051(6) -0.0023(5) -0.0019(6)
C23 0.0226(8) 0.0182(8) 0.0233(8) -0.0011(6) -0.0080(7) 0.0070(6)
C15 0.0171(7) 0.0130(7) 0.0165(7) 0.0023(6) 0.0020(6) -0.0024(6)
C33 0.0239(8) 0.0204(8) 0.0142(7) -0.0002(6) -0.0055(6) 0.0015(6)
C20 0.0144(6) 0.0078(6) 0.0119(6) -0.0012(5) -0.0001(5) 0.0014(5)
C25 0.0188(7) 0.0138(7) 0.0144(7) 0.0010(5) 0.0008(6) 0.0008(6)
C13 0.0118(6) 0.0130(7) 0.0170(7) 0.0025(6) 0.0006(5) 0.0003(5)
C29 0.0155(7) 0.0123(7) 0.0203(8) -0.0019(6) 0.0030(6) 0.0045(6)
C24 0.0285(9) 0.0181(8) 0.0165(8) 0.0044(6) -0.0032(6) 0.0035(7)
C16 0.0226(8) 0.0183(8) 0.0180(8) 0.0049(6) 0.0008(6) -0.0075(6)
C32 0.0183(7) 0.0160(7) 0.0157(7) -0.0033(6) -0.0015(6) -0.0031(6)
C9 0.0108(6) 0.0123(7) 0.0125(6) 0.0000(5) 0.0043(5) -0.0011(5)
C8 0.0142(6) 0.0113(7) 0.0116(6) 0.0007(5) 0.0051(5) -0.0012(5)
C19 0.0145(7) 0.0171(7) 0.0148(7) 0.0010(6) 0.0037(5) 0.0007(6)
C4 0.0206(7) 0.0106(7) 0.0135(7) -0.0029(5) 0.0026(5) -0.0016(6)
C22 0.0147(7) 0.0176(8) 0.0237(8) -0.0045(6) -0.0017(6) 0.0040(6)
C18 0.0141(7) 0.0294(9) 0.0192(8) 0.0017(7) 0.0037(6) 0.0013(6)
C17 0.0155(7) 0.0322(10) 0.0202(8) 0.0063(7) 0.0018(6) -0.0081(7)
C34 0.0256(8) 0.0264(9) 0.0139(7) 0.0016(6) 0.0009(6) -0.0069(7)

loop_
_atom_type_symbol
_atom_type_description
_atom_type_scat_dispersion_real
_atom_type_scat_dispersion_imag
_atom_type_scat_source
C C 0.0033 0.0016 'International Tables Vol C Tables 4.2.6.8 and 6.1.1.4'
H H 0.0000 0.0000 'International Tables Vol C Tables 4.2.6.8 and 6.1.1.4'
F F 0.0171 0.0103 'International Tables Vol C Tables 4.2.6.8 and 6.1.1.4'
Ir Ir -1.4442 7.9887 'International Tables Vol C Tables 4.2.6.8 and 6.1.1.4'
N N 0.0061 0.0033 'International Tables Vol C Tables 4.2.6.8 and 6.1.1.4'
O O 0.0106 0.0060 'International Tables Vol C Tables 4.2.6.8 and 6.1.1.4'
P P 0.1023 0.0942 'International Tables Vol C Tables 4.2.6.8 and 6.1.1.4'
S S 0.1246 0.1234 'International Tables Vol C Tables 4.2.6.8 and 6.1.1.4'

loop_
_geom_angle_atom_site_label_1
_geom_angle_atom_site_label_2
_geom_angle_atom_site_label_3
_geom_angle
N Ir P 81.59(4)
N Ir C31 95.91(5)
N Ir C26 153.50(6)
N Ir C30 95.00(5)
N Ir C27 168.14(6)
C31 Ir P 166.70(4)
C26 Ir P 96.18(5)
C26 Ir C31 80.20(6)
C26 Ir C30 96.99(6)
C26 Ir C27 38.29(7)
C30 Ir P 156.24(4)
C30 Ir C31 36.68(6)
C27 Ir P 97.44(5)
C27 Ir C31 87.66(6)
C27 Ir C30 81.11(6)
C1 P Ir 102.45(5)
C14 P Ir 125.31(5)
C14 P C1 103.41(7)
C14 P C20 107.38(8)
C20 P Ir 108.89(6)
C20 P C1 108.21(7)
O3 S O2 114.24(10)
O3 S C34 103.56(9)
O1 S O3 115.72(10)
O1 S O2 114.91(10)
O1 S C34 103.55(10)
O2 S C34 102.45(9)
C2 N Ir 121.49(10)
C2 N C5 117.15(13)
C5 N Ir 121.34(9)
Ir C31 H31 105.7(13)
C30 C31 Ir 70.14(9)
C30 C31 H31 118.9(12)
C30 C31 C32 124.94(14)
C32 C31 Ir 111.55(10)
C32 C31 H31 113.3(12)
Ir C26 H26 109.1(13)
C27 C26 Ir 72.07(9)
C27 C26 H26 117.6(13)
C27 C26 C33 126.46(15)
C33 C26 Ir 110.42(11)
C33 C26 H26 111.7(13)
Ir C30 H30 105.2(12)
C31 C30 Ir 73.18(9)
C31 C30 H30 114.3(12)
C31 C30 C29 125.81(14)
C29 C30 Ir 107.69(10)
C29 C30 H30 117.2(12)
Ir C27 H27 109.9(14)
C26 C27 Ir 69.64(9)
C26 C27 H27 117.3(14)
C26 C27 C28 125.32(15)
C28 C27 Ir 112.77(11)
C28 C27 H27 112.5(14)
N C2 H2 120.3(12)
N C2 C1 122.33(13)
C1 C2 H2 117.1(12)
H3A C3 H3B 109.5
H3A C3 H3C 109.5
H3B C3 H3C 109.5
C1 C3 H3A 109.5
C1 C3 H3B 109.5
C1 C3 H3C 109.5
C2 C1 P 106.58(10)
C2 C1 C3 104.73(12)
C2 C1 C4 112.40(13)
C3 C1 P 108.35(10)
C4 C1 P 115.31(10)
C4 C1 C3 108.88(12)
C20 C21 H21 119.7
C22 C21 H21 119.7
C22 C21 C20 120.57(16)
C6 C7 H7 119.2
C8 C7 H7 119.2
C8 C7 C6 121.59(14)
C6 C5 N 118.28(13)
C10 C5 N 119.26(13)
C10 C5 C6 122.30(14)
C15 C14 P 120.46(12)
C19 C14 P 119.52(12)
C19 C14 C15 119.39(14)
C27 C28 H28A 109.2
C27 C28 H28B 109.2
C27 C28 C29 112.26(13)
H28A C28 H28B 107.9
C29 C28 H28A 109.2
C29 C28 H28B 109.2
C7 C6 C5 117.86(14)
C7 C6 C11 120.84(14)
C5 C6 C11 121.28(14)
H12A C12 H12B 109.5
H12A C12 H12C 109.5
H12B C12 H12C 109.5
C8 C12 H12A 109.5
C8 C12 H12B 109.5
C8 C12 H12C 109.5
C5 C10 C13 121.31(13)
C5 C10 C9 117.41(13)
C9 C10 C13 121.27(13)
C6 C11 H11A 109.5
C6 C11 H11B 109.5
C6 C11 H11C 109.5
H11A C11 H11B 109.5
H11A C11 H11C 109.5
H11B C11 H11C 109.5
C24 C23 H23 119.9
C24 C23 C22 120.12(16)
C22 C23 H23 119.9
C14 C15 H15 119.9
C16 C15 C14 120.26(15)
C16 C15 H15 119.9
C26 C33 H33A 109.0
C26 C33 H33B 109.0
C26 C33 C32 112.73(13)
H33A C33 H33B 107.8
C32 C33 H33A 109.0
C32 C33 H33B 109.0
C21 C20 P 118.79(12)
C25 C20 P 121.21(12)
C25 C20 C21 119.24(14)
C20 C25 H25 120.1
C24 C25 C20 119.83(16)
C24 C25 H25 120.1
C10 C13 H13A 109.5
C10 C13 H13B 109.5
C10 C13 H13C 109.5
H13A C13 H13B 109.5
H13A C13 H13C 109.5
H13B C13 H13C 109.5
C30 C29 C28 113.52(13)
C30 C29 H29A 108.9
C30 C29 H29B 108.9
C28 C29 H29A 108.9
C28 C29 H29B 108.9
H29A C29 H29B 107.7
C23 C24 C25 120.47(16)
C23 C24 H24 119.8
C25 C24 H24 119.8
C15 C16 H16 120.0
C15 C16 C17 120.07(16)
C17 C16 H16 120.0
C31 C32 C33 111.36(13)
C31 C32 H32A 109.4
C31 C32 H32B 109.4
C33 C32 H32A 109.4
C33 C32 H32B 109.4
H32A C32 H32B 108.0
C10 C9 H9 119.0
C8 C9 C10 121.96(14)
C8 C9 H9 119.0
C7 C8 C12 120.20(14)
C9 C8 C7 118.60(14)
C9 C8 C12 121.11(14)
C14 C19 H19 120.1
C18 C19 C14 119.84(16)
C18 C19 H19 120.1
C1 C4 H4A 109.5
C1 C4 H4B 109.5
C1 C4 H4C 109.5
H4A C4 H4B 109.5
H4A C4 H4C 109.5
H4B C4 H4C 109.5
C21 C22 C23 119.73(16)
C21 C22 H22 120.1
C23 C22 H22 120.1
C19 C18 H18 119.7
C17 C18 C19 120.51(16)
C17 C18 H18 119.7
C16 C17 H17 120.1
C18 C17 C16 119.88(16)
C18 C17 H17 120.1
F2 C34 S 111.67(13)
F2 C34 F1 107.67(16)
F1 C34 S 111.27(13)
F3 C34 S 111.85(13)
F3 C34 F2 107.51(17)
F3 C34 F1 106.62(16)

loop_
_geom_bond_atom_site_label_1
_geom_bond_atom_site_label_2
_geom_bond_distance
Ir P 2.2698(9)
Ir N 2.1087(15)
Ir C31 2.2373(17)
Ir C26 2.1301(18)
Ir C30 2.1984(18)
Ir C27 2.1617(17)
P C1 1.8755(17)
P C14 1.8140(17)
P C20 1.8183(16)
S O3 1.4361(16)
S O1 1.4328(16)
S O2 1.4399(14)
S C34 1.8216(19)
F2 C34 1.332(2)
N C2 1.2881(19)
N C5 1.4500(19)
C31 H31 0.95(2)
C31 C30 1.396(2)
C31 C32 1.518(2)
F1 C34 1.334(2)
F3 C34 1.327(2)
C26 H26 0.92(2)
C26 C27 1.408(2)
C26 C33 1.506(2)
C30 H30 0.98(2)
C30 C29 1.503(2)
C27 H27 0.94(2)
C27 C28 1.524(2)
C2 H2 0.97(2)
C2 C1 1.498(2)
C3 H3A 0.9800
C3 H3B 0.9800
C3 H3C 0.9800
C3 C1 1.552(2)
C1 C4 1.532(2)
C21 H21 0.9500
C21 C20 1.399(2)
C21 C22 1.389(2)
C7 H7 0.9500
C7 C6 1.396(2)
C7 C8 1.394(2)
C5 C6 1.402(2)
C5 C10 1.397(2)
C14 C15 1.403(2)
C14 C19 1.396(2)
C28 H28A 0.9900
C28 H28B 0.9900
C28 C29 1.535(2)
C6 C11 1.505(2)
C12 H12A 0.9800
C12 H12B 0.9800
C12 H12C 0.9800
C12 C8 1.507(2)
C10 C13 1.506(2)
C10 C9 1.401(2)
C11 H11A 0.9800
C11 H11B 0.9800
C11 H11C 0.9800
C23 H23 0.9500
C23 C24 1.383(3)
C23 C22 1.390(3)
C15 H15 0.9500
C15 C16 1.391(2)
C33 H33A 0.9900
C33 H33B 0.9900
C33 C32 1.535(2)
C20 C25 1.396(2)
C25 H25 0.9500
C25 C24 1.395(2)
C13 H13A 0.9800
C13 H13B 0.9800
C13 H13C 0.9800
C29 H29A 0.9900
C29 H29B 0.9900
C24 H24 0.9500
C16 H16 0.9500
C16 C17 1.391(3)
C32 H32A 0.9900
C32 H32B 0.9900
C9 H9 0.9500
C9 C8 1.393(2)
C19 H19 0.9500
C19 C18 1.395(2)
C4 H4A 0.9800
C4 H4B 0.9800
C4 H4C 0.9800
C22 H22 0.9500
C18 H18 0.9500
C18 C17 1.387(3)
C17 H17 0.9500

loop_
_geom_torsion_atom_site_label_1
_geom_torsion_atom_site_label_2
_geom_torsion_atom_site_label_3
_geom_torsion_atom_site_label_4
_geom_torsion
Ir P C1 C2 -23.70(10)
Ir P C1 C3 88.52(10)
Ir P C1 C4 -149.20(10)
Ir P C14 C15 171.82(10)
Ir P C14 C19 -17.31(15)
Ir P C20 C21 62.95(13)
Ir P C20 C25 -107.07(13)
Ir N C2 C1 -7.54(19)
Ir N C5 C6 99.04(14)
Ir N C5 C10 -76.45(16)
Ir C31 C30 C29 -99.98(15)
Ir C31 C32 C33 -15.44(17)
Ir C26 C27 C28 104.06(15)
Ir C26 C33 C32 -41.07(17)
Ir C30 C29 C28 -39.21(16)
Ir C27 C28 C29 -11.51(17)
P C14 C15 C16 170.48(13)
P C14 C19 C18 -172.22(13)
P C20 C25 C24 171.23(13)
N C2 C1 P 21.93(17)
N C2 C1 C3 -92.78(16)
N C2 C1 C4 149.17(14)
N C5 C6 C7 -170.96(13)
N C5 C6 C11 7.4(2)
N C5 C10 C13 -8.1(2)
N C5 C10 C9 170.70(13)
C31 C30 C29 C28 42.5(2)
O3 S C34 F2 60.90(17)
O3 S C34 F1 -178.76(14)
O3 S C34 F3 -59.63(16)
O1 S C34 F2 -60.25(17)
O1 S C34 F1 60.09(16)
O1 S C34 F3 179.22(15)
O2 S C34 F2 179.96(14)
O2 S C34 F1 -59.70(16)
O2 S C34 F3 59.43(17)
C26 C27 C28 C29 -92.01(19)
C26 C33 C32 C31 37.1(2)
C30 C31 C32 C33 -95.68(19)
C27 C26 C33 C32 41.3(2)
C27 C28 C29 C30 34.40(19)
C2 N C5 C6 -79.39(18)
C2 N C5 C10 105.12(16)
C1 P C14 C15 -72.05(14)
C1 P C14 C19 98.82(13)
C1 P C20 C21 -47.68(14)
C1 P C20 C25 142.30(13)
C21 C20 C25 C24 1.3(2)
C5 N C2 C1 170.89(13)
C5 C10 C9 C8 0.3(2)
C14 P C1 C2 -155.09(10)
C14 P C1 C3 -42.86(12)
C14 P C1 C4 79.41(12)
C14 P C20 C21 -158.70(12)
C14 P C20 C25 31.27(15)
C14 C15 C16 C17 1.4(3)
C14 C19 C18 C17 1.9(3)
C6 C7 C8 C12 172.31(15)
C6 C7 C8 C9 -4.3(2)
C6 C5 C10 C13 176.57(14)
C6 C5 C10 C9 -4.6(2)
C10 C5 C6 C7 4.4(2)
C10 C5 C6 C11 -177.29(14)
C10 C9 C8 C7 4.0(2)
C10 C9 C8 C12 -172.51(14)
C15 C14 C19 C18 -1.3(2)
C15 C16 C17 C18 -0.7(3)
C33 C26 C27 Ir -102.53(16)
C33 C26 C27 C28 1.5(3)
C20 P C1 C2 91.23(11)
C20 P C1 C3 -156.55(10)
C20 P C1 C4 -34.27(13)
C20 P C14 C15 42.23(14)
C20 P C14 C19 -146.90(12)
C20 C21 C22 C23 1.1(2)
C20 C25 C24 C23 0.4(3)
C13 C10 C9 C8 179.11(14)
C24 C23 C22 C21 0.5(3)
C32 C31 C30 Ir 102.96(15)
C32 C31 C30 C29 3.0(3)
C8 C7 C6 C5 0.2(2)
C8 C7 C6 C11 -178.13(15)
C19 C14 C15 C16 -0.4(2)
C19 C18 C17 C16 -0.9(3)
C22 C21 C20 P -172.23(13)
C22 C21 C20 C25 -2.0(2)
C22 C23 C24 C25 -1.3(3)
